data_2213968
loop_
_publ_author_name
'Deepak Chopra'
'K. N. Venugopala'
'G. K. Rao'

_publ_section_title (5<i>S</i>)-1,4-Bis{[(1<i>E</i>)-4-methylbenzylidene]amino}-5-(thien-2-yl)pyrrolidin-2-one
_journal_coeditor_code SJ2306
_journal_issue 6
_journal_name_full 'Acta Crystallographica Section E'
_journal_page_first o2840
_journal_page_last o2840
_journal_paper_doi 10.1107/S1600536807021587
_journal_volume 63
_journal_year 2007
_chemical_formula_iupac 'C25 H24 N4 O2 S'
_chemical_formula_moiety 'C25 H24 N4 O2 S'
_chemical_formula_sum 'C25 H24 N4 O2 S'
_chemical_formula_weight 444.55
_chemical_name_systematic
;
(5S)-1,4-Bis{[(1E)-4-methylbenzylidene]amino}-5-(thien-2-yl)pyrrolidin-2-one
;
_space_group_IT_number 14
_symmetry_cell_setting monoclinic
_symmetry_space_group_name_Hall '-P 2yn'
_symmetry_space_group_name_H-M 'P 1 21/n 1'
_atom_sites_solution_hydrogens geom
_atom_sites_solution_primary direct
_atom_sites_solution_secondary difmap
_cell_angle_alpha 90
_cell_angle_beta 104.167(3)
_cell_angle_gamma 90
_cell_formula_units_Z 4
_cell_length_a 13.777(3)
_cell_length_b 7.6072(14)
_cell_length_c 23.431(4)
_cell_measurement_reflns_used 750
_cell_measurement_temperature 290(2)
_cell_measurement_theta_max 25.8
_cell_measurement_theta_min 1.4
_cell_volume 2381.0(8)
_computing_cell_refinement 'SAINT (Bruker, 2000)'
_computing_data_collection 'SMART (Bruker, 2000)'
_computing_data_reduction SAINT
_computing_molecular_graphics
;
ORTEP-3 for Windows (Farrugia, 1999) and CAMERON (Watkin <i>et al.</i>,
1993)
;
_computing_publication_material 'PLATON (Spek, 2003)'
_computing_structure_refinement 'SHELXL97 (Sheldrick, 1997)'
_computing_structure_solution 'SIR92 (Altomare <i>et al.</i>,  1993)'
_diffrn_ambient_temperature 290(2)
_diffrn_measured_fraction_theta_full 0.999
_diffrn_measured_fraction_theta_max 0.998
_diffrn_measurement_device_type 'Bruker SMART CCD area-detector'
_diffrn_measurement_method '\f and \w'
_diffrn_radiation_monochromator graphite
_diffrn_radiation_source 'fine-focus sealed tube'
_diffrn_radiation_type MoK\a
_diffrn_radiation_wavelength 0.71073
_diffrn_reflns_av_R_equivalents 0.0574
_diffrn_reflns_av_sigmaI/netI 0.0570
_diffrn_reflns_limit_h_max 16
_diffrn_reflns_limit_h_min -16
_diffrn_reflns_limit_k_max 9
_diffrn_reflns_limit_k_min -8
_diffrn_reflns_limit_l_max 28
_diffrn_reflns_limit_l_min -28
_diffrn_reflns_number 16794
_diffrn_reflns_theta_full 25.00
_diffrn_reflns_theta_max 25.68
_diffrn_reflns_theta_min 1.57
_diffrn_standards_number 0
_exptl_absorpt_coefficient_mu 0.164
_exptl_absorpt_correction_T_max 0.9679
_exptl_absorpt_correction_T_min 0.9195
_exptl_absorpt_correction_type multi-scan
_exptl_absorpt_process_details '(SADABS; Sheldrick, 1997)'
_exptl_crystal_colour 'pale yellow'
_exptl_crystal_density_diffrn 1.240
_exptl_crystal_density_method 'Not Measured'
_exptl_crystal_description blocks
_exptl_crystal_F_000 936
_exptl_crystal_size_max 0.30
_exptl_crystal_size_mid 0.20
_exptl_crystal_size_min 0.20
_refine_diff_density_max 0.211
_refine_diff_density_min -0.193
_refine_ls_extinction_method none
_refine_ls_goodness_of_fit_ref 1.038
_refine_ls_hydrogen_treatment constr
_refine_ls_matrix_type full
_refine_ls_number_parameters 291
_refine_ls_number_reflns 4510
_refine_ls_number_restraints 0
_refine_ls_restrained_S_all 1.038
_refine_ls_R_factor_all 0.1195
_refine_ls_R_factor_gt 0.0619
_refine_ls_shift/su_max 0.000
_refine_ls_shift/su_mean 0.000
_refine_ls_structure_factor_coef Fsqd
_refine_ls_weighting_details 'calc w=1/[\s^2^(Fo^2^)+(0.0582P)^2^] where P=(Fo^2^+2Fc^2^)/3'
_refine_ls_weighting_scheme calc
_refine_ls_wR_factor_gt 0.1193
_refine_ls_wR_factor_ref 0.1403
_reflns_number_gt 2601
_reflns_number_total 4510
_reflns_threshold_expression I>2\s(I)
_cod_data_source_file sj2306.cif
_cod_data_source_block I
_cod_depositor_comments
;
The following automatic conversions were performed:
'_symmetry_cell_setting' value 'Monoclinic' changed to 'monoclinic'
according to '/home/saulius/struct/CIF-dictionaries/cif_core.dic'
dictionary named 'cif_core.dic' version 2.4.1 from 2010-06-29.

Automatic conversion script
Id: cif_fix_enum 1527 2010-12-29 10:47:43Z saulius 

The following automatic conversions were performed:

'_symmetry_cell_setting' value 'Monoclinic' changed to 'monoclinic'
according to /home/saulius/struct/CIF-dictionaries/cif_core.dic
dictionary named 'cif_core.dic' version 2.4.1 from 2010-06-29.

Automatic conversion script
Id: cif_fix_values 1715 2011-07-08 13:25:40Z adriana 
;
_cod_original_sg_symbol_H-M 'P 21/n'
_cod_database_code 2213968
_cod_database_fobs_code 2213968

loop_
_symmetry_equiv_pos_site_id
_symmetry_equiv_pos_as_xyz
1 x,y,z
2 1/2-x,1/2+y,1/2-z
3 -x,-y,-z
4 1/2+x,1/2-y,1/2+z

loop_
_atom_site_type_symbol
_atom_site_label
_atom_site_fract_x
_atom_site_fract_y
_atom_site_fract_z
_atom_site_U_iso_or_equiv
_atom_site_adp_type
_atom_site_calc_flag
_atom_site_refinement_flags
_atom_site_occupancy
S S1 -0.06393(6) 0.02880(10) 0.06412(3) 0.0722(3) Uani d . 1
O O1 0.21489(16) -0.1631(3) 0.27430(8) 0.0780(7) Uani d . 1
O O2 0.21631(14) -0.3454(2) 0.10967(7) 0.0625(5) Uani d . 1
N N1 0.24290(15) -0.0011(3) 0.08651(9) 0.0477(5) Uani d . 1
N N2 0.05556(16) 0.1972(3) 0.25946(9) 0.0505(6) Uani d . 1
N N3 0.12607(16) 0.0747(3) 0.28518(8) 0.0550(6) Uani d . 1
N N4 0.18454(15) -0.0548(3) 0.12347(8) 0.0443(5) Uani d . 1
C C1 0.3088(2) 0.3944(4) 0.02116(13) 0.0703(9) Uani d . 1
C C2 0.3545(3) 0.4513(5) -0.02215(14) 0.0854(10) Uani d . 1
C C3 0.4016(3) 0.3363(6) -0.05141(14) 0.0830(11) Uani d . 1
C C4 0.4021(2) 0.1619(6) -0.03596(15) 0.0889(11) Uani d . 1
C C5 0.3563(2) 0.1024(4) 0.00675(13) 0.0749(9) Uani d . 1
C C6 0.30875(19) 0.2201(4) 0.03586(11) 0.0520(7) Uani d . 1
C C7 0.25474(19) 0.1619(4) 0.07904(10) 0.0504(7) Uani d . 1
C C9 0.1716(2) -0.2311(4) 0.12955(10) 0.0481(7) Uani d . 1
C C10 0.0960(2) -0.2550(3) 0.16454(11) 0.0562(7) Uani d . 1
C C11 0.08397(19) -0.0758(3) 0.19067(10) 0.0450(6) Uani d . 1
C C12 0.12002(17) 0.0571(3) 0.14987(9) 0.0413(6) Uani d . 1
C C13 0.1477(2) -0.0613(4) 0.25350(11) 0.0504(7) Uani d . 1
C C15 0.0506(2) 0.3362(4) 0.28833(11) 0.0539(7) Uani d . 1
C C16 -0.0205(2) 0.4754(4) 0.26443(11) 0.0524(7) Uani d . 1
C C17 -0.0213(2) 0.6294(4) 0.29555(13) 0.0682(9) Uani d . 1
C C18 -0.0852(3) 0.7654(4) 0.27262(15) 0.0757(9) Uani d . 1
C C19 -0.1503(2) 0.7547(4) 0.21827(15) 0.0684(9) Uani d . 1
C C20 -0.1500(2) 0.6005(4) 0.18697(13) 0.0721(9) Uani d . 1
C C21 -0.0874(2) 0.4634(4) 0.20952(12) 0.0625(8) Uani d . 1
C C22 0.0261(2) 0.3155(4) 0.09161(13) 0.0642(8) Uani d . 1
C C23 0.03622(18) 0.1436(3) 0.10518(10) 0.0426(6) Uani d . 1
C C24 -0.0625(2) 0.3547(5) 0.04874(14) 0.0801(10) Uani d . 1
C C25 -0.1175(2) 0.2139(4) 0.03023(12) 0.0714(9) Uani d . 1
C C26 0.4504(3) 0.3978(6) -0.09953(15) 0.1286(16) Uani d . 1
C C27 -0.2178(3) 0.9080(5) 0.19279(17) 0.1027(12) Uani d . 1
H H1 0.2777 0.4757 0.0405 0.084 Uiso calc R 1
H H2 0.3532 0.5702 -0.0315 0.102 Uiso calc R 1
H H4 0.4342 0.0813 -0.0549 0.107 Uiso calc R 1
H H5 0.3575 -0.0166 0.0159 0.090 Uiso calc R 1
H H7 0.2292 0.2440 0.1009 0.060 Uiso calc R 1
H H10A 0.1188 -0.3410 0.1955 0.067 Uiso calc R 1
H H10B 0.0328 -0.2946 0.1396 0.067 Uiso calc R 1
H H11 0.0134 -0.0546 0.1897 0.054 Uiso calc R 1
H H12 0.1610 0.1480 0.1740 0.050 Uiso calc R 1
H H14 0.1566 0.0848 0.3217 0.066 Uiso calc R 1
H H15 0.0932 0.3497 0.3255 0.065 Uiso calc R 1
H H17 0.0219 0.6416 0.3326 0.082 Uiso calc R 1
H H18 -0.0840 0.8673 0.2947 0.091 Uiso calc R 1
H H20 -0.1931 0.5895 0.1498 0.086 Uiso calc R 1
H H21 -0.0898 0.3607 0.1877 0.075 Uiso calc R 1
H H22 0.0729 0.4001 0.1088 0.077 Uiso calc R 1
H H24 -0.0804 0.4677 0.0349 0.096 Uiso calc R 1
H H25 -0.1782 0.2162 0.0021 0.086 Uiso calc R 1
H H26A 0.4080 0.3687 -0.1373 0.193 Uiso calc R 1
H H26B 0.5140 0.3408 -0.0949 0.193 Uiso calc R 1
H H26C 0.4599 0.5228 -0.0968 0.193 Uiso calc R 1
H H27A -0.2843 0.8860 0.1970 0.154 Uiso calc R 1
H H27B -0.2193 0.9209 0.1518 0.154 Uiso calc R 1
H H27C -0.1924 1.0138 0.2134 0.154 Uiso calc R 1

loop_
_atom_site_aniso_label
_atom_site_aniso_U_11
_atom_site_aniso_U_22
_atom_site_aniso_U_33
_atom_site_aniso_U_12
_atom_site_aniso_U_13
_atom_site_aniso_U_23
S1 0.0638(5) 0.0668(6) 0.0699(5) -0.0075(4) -0.0142(4) -0.0071(4)
O1 0.0810(16) 0.0805(15) 0.0621(13) 0.0295(13) -0.0027(11) 0.0078(11)
O2 0.0796(14) 0.0566(13) 0.0468(10) 0.0190(11) 0.0067(10) -0.0048(9)
N1 0.0425(13) 0.0582(16) 0.0412(12) -0.0001(11) 0.0083(10) -0.0031(11)
N2 0.0503(14) 0.0602(15) 0.0409(12) 0.0024(12) 0.0110(10) -0.0040(12)
N3 0.0608(15) 0.0680(16) 0.0330(11) 0.0039(13) 0.0052(10) -0.0007(11)
N4 0.0441(13) 0.0470(14) 0.0417(11) 0.0007(11) 0.0105(10) -0.0031(10)
C1 0.081(2) 0.073(2) 0.0643(19) -0.0034(18) 0.0315(17) -0.0007(17)
C2 0.105(3) 0.086(3) 0.071(2) -0.011(2) 0.033(2) 0.010(2)
C3 0.075(2) 0.121(3) 0.057(2) -0.008(2) 0.0234(17) 0.009(2)
C4 0.082(3) 0.121(3) 0.075(2) 0.015(2) 0.043(2) -0.005(2)
C5 0.074(2) 0.083(2) 0.078(2) 0.0114(19) 0.0374(19) 0.0056(19)
C6 0.0448(16) 0.066(2) 0.0453(15) -0.0007(15) 0.0122(13) 0.0013(14)
C7 0.0453(16) 0.062(2) 0.0450(15) -0.0027(15) 0.0125(12) -0.0058(14)
C9 0.0558(18) 0.0473(19) 0.0354(14) 0.0046(15) -0.0002(13) -0.0029(13)
C10 0.0670(19) 0.0480(17) 0.0512(16) -0.0044(15) 0.0100(14) 0.0001(13)
C11 0.0456(15) 0.0468(16) 0.0426(13) -0.0010(13) 0.0110(12) 0.0008(12)
C12 0.0416(15) 0.0432(15) 0.0374(13) -0.0048(12) 0.0061(11) -0.0075(11)
C13 0.0520(17) 0.0547(18) 0.0440(15) 0.0000(15) 0.0110(13) 0.0049(14)
C15 0.0521(17) 0.066(2) 0.0443(15) -0.0070(16) 0.0134(13) -0.0059(15)
C16 0.0504(17) 0.0595(19) 0.0532(16) -0.0063(15) 0.0241(14) -0.0115(14)
C17 0.071(2) 0.077(2) 0.0572(17) -0.0065(19) 0.0165(16) -0.0166(17)
C18 0.087(3) 0.064(2) 0.082(2) 0.001(2) 0.033(2) -0.0223(19)
C19 0.059(2) 0.071(2) 0.084(2) 0.0060(17) 0.0345(18) -0.0041(19)
C20 0.056(2) 0.091(3) 0.0673(19) 0.0133(19) 0.0117(15) -0.0103(19)
C21 0.0567(18) 0.070(2) 0.0602(18) 0.0030(17) 0.0129(15) -0.0179(16)
C22 0.064(2) 0.0454(19) 0.076(2) 0.0028(15) 0.0023(16) -0.0037(15)
C23 0.0454(15) 0.0446(17) 0.0369(13) -0.0020(13) 0.0084(11) -0.0084(12)
C24 0.080(2) 0.067(2) 0.083(2) 0.021(2) -0.0014(19) 0.0165(19)
C25 0.063(2) 0.090(2) 0.0512(17) 0.0151(19) -0.0056(15) 0.0024(17)
C26 0.130(4) 0.200(5) 0.072(2) -0.033(3) 0.055(2) 0.013(3)
C27 0.089(3) 0.096(3) 0.130(3) 0.032(2) 0.040(2) 0.003(2)

loop_
_atom_type_symbol
_atom_type_description
_atom_type_scat_dispersion_real
_atom_type_scat_dispersion_imag
_atom_type_scat_source
S S 0.1246 0.1234 'International Tables Vol C Tables 4.2.6.8 and 6.1.1.4'
O O 0.0106 0.0060 'International Tables Vol C Tables 4.2.6.8 and 6.1.1.4'
N N 0.0061 0.0033 'International Tables Vol C Tables 4.2.6.8 and 6.1.1.4'
H H 0.0000 0.0000 'International Tables Vol C Tables 4.2.6.8 and 6.1.1.4'
C C 0.0033 0.0016 'International Tables Vol C Tables 4.2.6.8 and 6.1.1.4'

loop_
_geom_angle_atom_site_label_1
_geom_angle_atom_site_label_2
_geom_angle_atom_site_label_3
_geom_angle
C25 S1 C23 92.19(15)
C15 N2 N3 117.2(2)
C9 N4 N1 117.9(2)
C9 N4 C12 114.6(2)
N1 N4 C12 126.6(2)
C7 N1 N4 119.4(2)
C13 N3 N2 120.4(2)
C13 N3 H14 119.8
N2 N3 H14 119.8
N2 C15 C16 121.3(2)
N2 C15 H15 119.3
C16 C15 H15 119.3
N4 C12 C23 113.53(18)
N4 C12 C11 101.47(18)
C23 C12 C11 113.93(19)
N4 C12 H12 109.2
C23 C12 H12 109.2
C11 C12 H12 109.2
C10 C11 C13 111.1(2)
C10 C11 C12 104.66(19)
C13 C11 C12 110.61(19)
C10 C11 H11 110.1
C13 C11 H11 110.1
C12 C11 H11 110.1
C22 C23 C12 127.3(2)
C22 C23 S1 109.85(19)
C12 C23 S1 122.81(19)
C1 C6 C5 118.2(3)
C1 C6 C7 119.9(3)
C5 C6 C7 121.8(3)
O1 C13 N3 121.2(2)
O1 C13 C11 123.0(3)
N3 C13 C11 115.8(2)
O2 C9 N4 124.6(3)
O2 C9 C10 127.6(3)
N4 C9 C10 107.8(2)
C17 C16 C21 117.1(3)
C17 C16 C15 120.3(3)
C21 C16 C15 122.6(3)
N1 C7 C6 119.7(3)
N1 C7 H7 120.1
C6 C7 H7 120.1
C9 C10 C11 105.8(2)
C9 C10 H10A 110.6
C11 C10 H10A 110.6
C9 C10 H10B 110.6
C11 C10 H10B 110.6
H10A C10 H10B 108.7
C20 C21 C16 121.1(3)
C20 C21 H21 119.4
C16 C21 H21 119.4
C19 C18 C17 121.9(3)
C19 C18 H18 119.1
C17 C18 H18 119.1
C6 C1 C2 120.9(3)
C6 C1 H1 119.6
C2 C1 H1 119.6
C21 C20 C19 121.5(3)
C21 C20 H20 119.2
C19 C20 H20 119.2
C24 C25 S1 111.7(2)
C24 C25 H25 124.1
S1 C25 H25 124.1
C18 C19 C20 117.2(3)
C18 C19 C27 121.2(3)
C20 C19 C27 121.6(3)
C4 C5 C6 120.0(3)
C4 C5 H5 120.0
C6 C5 H5 120.0
C18 C17 C16 121.2(3)
C18 C17 H17 119.4
C16 C17 H17 119.4
C23 C22 C24 113.3(3)
C23 C22 H22 123.3
C24 C22 H22 123.3
C25 C24 C22 112.9(3)
C25 C24 H24 123.6
C22 C24 H24 123.6
C3 C2 C1 121.5(3)
C3 C2 H2 119.2
C1 C2 H2 119.2
C3 C4 C5 122.2(3)
C3 C4 H4 118.9
C5 C4 H4 118.9
C19 C27 H27A 109.5
C19 C27 H27B 109.5
H27A C27 H27B 109.5
C19 C27 H27C 109.5
H27A C27 H27C 109.5
H27B C27 H27C 109.5
C2 C3 C4 117.2(3)
C2 C3 C26 121.6(4)
C4 C3 C26 121.2(4)
C3 C26 H26A 109.5
C3 C26 H26B 109.5
H26A C26 H26B 109.5
C3 C26 H26C 109.5
H26A C26 H26C 109.5
H26B C26 H26C 109.5

loop_
_geom_bond_atom_site_label_1
_geom_bond_atom_site_label_2
_geom_bond_distance
S1 C25 1.695(3)
S1 C23 1.715(2)
O2 C9 1.222(3)
N2 C15 1.266(3)
N2 N3 1.374(3)
N4 C9 1.365(3)
N4 N1 1.380(3)
N4 C12 1.472(3)
N1 C7 1.268(3)
O1 C13 1.213(3)
N3 C13 1.349(3)
N3 H14 0.8600
C15 C16 1.459(4)
C15 H15 0.9300
C12 C23 1.507(3)
C12 C11 1.554(3)
C12 H12 0.9800
C11 C10 1.520(3)
C11 C13 1.522(3)
C11 H11 0.9800
C23 C22 1.345(3)
C6 C1 1.370(4)
C6 C5 1.384(4)
C6 C7 1.464(3)
C9 C10 1.486(4)
C16 C17 1.381(4)
C16 C21 1.390(4)
C7 H7 0.9300
C10 H10A 0.9700
C10 H10B 0.9700
C21 C20 1.374(4)
C21 H21 0.9300
C18 C19 1.369(4)
C18 C17 1.379(4)
C18 H18 0.9300
C1 C2 1.389(4)
C1 H1 0.9300
C20 C19 1.384(4)
C20 H20 0.9300
C25 C24 1.322(4)
C25 H25 0.9300
C19 C27 1.519(4)
C5 C4 1.383(4)
C5 H5 0.9300
C17 H17 0.9300
C22 C24 1.410(4)
C22 H22 0.9300
C24 H24 0.9300
C2 C3 1.369(4)
C2 H2 0.9300
C4 C3 1.375(4)
C4 H4 0.9300
C27 H27A 0.9600
C27 H27B 0.9600
C27 H27C 0.9600
C3 C26 1.521(4)
C26 H26A 0.9600
C26 H26B 0.9600
C26 H26C 0.9600

loop_
_geom_hbond_atom_site_label_D
_geom_hbond_atom_site_label_H
_geom_hbond_atom_site_label_A
_geom_hbond_site_symmetry_A
_geom_hbond_distance_DH
_geom_hbond_distance_HA
_geom_hbond_distance_DA
_geom_hbond_angle_DHA
_geom_hbond_publ_flag
C12 H12 O1 2_555 0.98 2.33 3.299(3) 168 yes
N3 H14 O2 2_555 0.86 2.13 2.922(2) 152 yes
C1 H1 O2 1_565 0.93 2.42 3.337(4) 168 yes

loop_
_geom_torsion_atom_site_label_1
_geom_torsion_atom_site_label_2
_geom_torsion_atom_site_label_3
_geom_torsion_atom_site_label_4
_geom_torsion
C9 N4 N1 C7 178.6(2)
C12 N4 N1 C7 9.8(3)
C15 N2 N3 C13 -168.5(2)
N3 N2 C15 C16 178.9(2)
C9 N4 C12 C23 -106.6(2)
N1 N4 C12 C23 62.6(3)
C9 N4 C12 C11 16.1(2)
N1 N4 C12 C11 -174.74(19)
N4 C12 C11 C10 -22.7(2)
C23 C12 C11 C10 99.7(2)
N4 C12 C11 C13 97.1(2)
C23 C12 C11 C13 -140.5(2)
N4 C12 C23 C22 -110.8(3)
C11 C12 C23 C22 133.7(3)
N4 C12 C23 S1 70.2(3)
C11 C12 C23 S1 -45.3(3)
C25 S1 C23 C22 -0.5(2)
C25 S1 C23 C12 178.6(2)
N2 N3 C13 O1 174.4(2)
N2 N3 C13 C11 -4.7(3)
C10 C11 C13 O1 15.3(4)
C12 C11 C13 O1 -100.5(3)
C10 C11 C13 N3 -165.6(2)
C12 C11 C13 N3 78.6(3)
N1 N4 C9 O2 8.2(3)
C12 N4 C9 O2 178.4(2)
N1 N4 C9 C10 -172.49(19)
C12 N4 C9 C10 -2.3(3)
N2 C15 C16 C17 -177.0(3)
N2 C15 C16 C21 0.9(4)
N4 N1 C7 C6 -174.4(2)
C1 C6 C7 N1 170.1(3)
C5 C6 C7 N1 -6.5(4)
O2 C9 C10 C11 166.2(2)
N4 C9 C10 C11 -13.1(3)
C13 C11 C10 C9 -97.0(2)
C12 C11 C10 C9 22.4(3)
C17 C16 C21 C20 1.3(4)
C15 C16 C21 C20 -176.7(3)
C5 C6 C1 C2 0.5(4)
C7 C6 C1 C2 -176.2(3)
C16 C21 C20 C19 -1.2(5)
C23 S1 C25 C24 0.3(3)
C17 C18 C19 C20 0.2(5)
C17 C18 C19 C27 -178.0(3)
C21 C20 C19 C18 0.4(5)
C21 C20 C19 C27 178.6(3)
C1 C6 C5 C4 -0.1(4)
C7 C6 C5 C4 176.6(3)
C19 C18 C17 C16 -0.1(5)
C21 C16 C17 C18 -0.7(4)
C15 C16 C17 C18 177.3(3)
C12 C23 C22 C24 -178.5(3)
S1 C23 C22 C24 0.6(3)
S1 C25 C24 C22 0.0(4)
C23 C22 C24 C25 -0.4(4)
C6 C1 C2 C3 -0.4(5)
C6 C5 C4 C3 -0.6(5)
C1 C2 C3 C4 -0.2(5)
C1 C2 C3 C26 179.0(3)
C5 C4 C3 C2 0.7(5)
C5 C4 C3 C26 -178.5(3)
